data_7051603
loop_
_publ_author_name
'Klap\"otke, Thomas M.'
'Sabat\'e, Carles Mir\'o'
'Stierstorfer, J\"org'

_publ_section_title
;
 Neutral 5-nitrotetrazoles: easy initiation with low pollution
;
_journal_issue 1
_journal_name_full 'New Journal of Chemistry'
_journal_page_first 136
_journal_paper_doi 10.1039/b812529e
_journal_volume 33
_journal_year 2009
_chemical_formula_moiety 'C2 H3 N5 O2'
_chemical_formula_sum 'C2 H3 N5 O2'
_chemical_formula_weight 129.09
_chemical_name_common 1-methyl-5-nitrotetrazole
_chemical_name_systematic 1-methyl-5-nitrotetrazole
_space_group_IT_number 14
_symmetry_cell_setting monoclinic
_symmetry_Int_Tables_number 14
_symmetry_space_group_name_Hall '-P 2yn'
_symmetry_space_group_name_H-M 'P 1 21/n 1'
_atom_sites_solution_hydrogens geom
_atom_sites_solution_primary direct
_atom_sites_solution_secondary difmap
_audit_creation_date
;
'Thu Dec 06 16:35:32 2007'
;
_audit_creation_method SHELXL-97
_audit_update_record 21.05.08
_cell_angle_alpha 90.00
_cell_angle_beta 101.701(4)
_cell_angle_gamma 90.00
_cell_formula_units_Z 12
_cell_length_a 10.0578(4)
_cell_length_b 9.7055(4)
_cell_length_c 16.5331(6)
_cell_measurement_reflns_used 1160
_cell_measurement_temperature 200(2)
_cell_measurement_theta_max 33.4781
_cell_measurement_theta_min 3.9080
_cell_volume 1580.36(11)
_computing_cell_refinement
;
CrysAlis RED, Oxford Diffraction Ltd.,
Version 1.171.27p5 beta (release 01-04-2005 CrysAlis171 .NET)
(compiled Apr 1 2005,17:53:34)
;
_computing_data_collection
;
CrysAlis CCD, Oxford Diffraction Ltd.,
Version 1.171.27p5 beta (release 01-04-2005 CrysAlis171 .NET)
(compiled Apr 1 2005,17:53:34)
;
_computing_data_reduction
;
CrysAlis RED, Oxford Diffraction Ltd.,
Version 1.171.27p5 beta (release 01-04-2005 CrysAlis171 .NET)
(compiled Apr 1 2005,17:53:34)
;
_computing_molecular_graphics
;
'ORTEP (M. N. Burnett, C. K. Johnson, ORTEP-III: Oak Ridge Thermal Ellipsoid
;
_computing_publication_material 'PLATON (A. L. Spek, Acta Crystallogr, Sect. A, 1990, 46, C34, 1995 version).'
_computing_structure_refinement 'SHELXL-97 (Sheldrick, 1997)'
_computing_structure_solution SIR-92
_diffrn_ambient_temperature 200
_diffrn_detector_area_resol_mean 15.9809
_diffrn_measured_fraction_theta_full 0.996
_diffrn_measured_fraction_theta_max 0.996
_diffrn_measurement_device 'CCD camera on \k-goniostat'
_diffrn_measurement_device_type KappaCCD
_diffrn_measurement_method omega-scan
_diffrn_orient_matrix_UB_11 0.0536444022
_diffrn_orient_matrix_UB_12 -0.0388329561
_diffrn_orient_matrix_UB_13 -0.0106479815
_diffrn_orient_matrix_UB_21 0.0449079027
_diffrn_orient_matrix_UB_22 0.0249406313
_diffrn_orient_matrix_UB_23 0.0357300636
_diffrn_orient_matrix_UB_31 -0.0169147666
_diffrn_orient_matrix_UB_32 -0.0566527565
_diffrn_orient_matrix_UB_33 0.0230157815
_diffrn_radiation_collimation 0.5
_diffrn_radiation_monochromator graphite
_diffrn_radiation_source 'fine-focus sealed tube'
_diffrn_radiation_type 'Mo K\a'
_diffrn_radiation_wavelength 0.71073
_diffrn_reflns_av_R_equivalents 0.0636
_diffrn_reflns_av_sigmaI/netI 0.1125
_diffrn_reflns_limit_h_max 10
_diffrn_reflns_limit_h_min -11
_diffrn_reflns_limit_k_max 11
_diffrn_reflns_limit_k_min -11
_diffrn_reflns_limit_l_max 15
_diffrn_reflns_limit_l_min -19
_diffrn_reflns_number 7250
_diffrn_reflns_theta_full 25.00
_diffrn_reflns_theta_max 25.00
_diffrn_reflns_theta_min 3.92
_diffrn_source_current 40
_diffrn_source_type 'Spellman generator'
_diffrn_source_voltage 50
_exptl_absorpt_coefficient_mu 0.143
_exptl_absorpt_correction_T_max 0.99000
_exptl_absorpt_correction_T_min 0.95246
_exptl_absorpt_correction_type multi-scan
_exptl_absorpt_process_details
;SCALE3 ABSPACK - An Oxford Diffraction program (1.0.4,gui:1.0.3)
(C) 2005 Oxford Diffraction Ltd.
;
_exptl_crystal_colour colorless
_exptl_crystal_density_diffrn 1.628
_exptl_crystal_density_method 'not measured'
_exptl_crystal_description rods
_exptl_crystal_F_000 792
_exptl_crystal_size_max 0.10
_exptl_crystal_size_mid 0.08
_exptl_crystal_size_min 0.04
_refine_diff_density_max 0.847
_refine_diff_density_min -0.273
_refine_diff_density_rms 0.076
_refine_ls_extinction_method none
_refine_ls_goodness_of_fit_ref 0.914
_refine_ls_hydrogen_treatment mixed
_refine_ls_matrix_type full
_refine_ls_number_parameters 258
_refine_ls_number_reflns 2766
_refine_ls_number_restraints 0
_refine_ls_restrained_S_all 0.914
_refine_ls_R_factor_all 0.1622
_refine_ls_R_factor_gt 0.0664
_refine_ls_shift/su_max 0.000
_refine_ls_shift/su_mean 0.000
_refine_ls_structure_factor_coef Fsqd
_refine_ls_weighting_scheme calc
_refine_ls_wR_factor_gt 0.1622
_refine_ls_wR_factor_ref 0.2102
_reflns_number_gt 1139
_reflns_number_total 2766
_reflns_threshold_expression >2sigma(I)
_cod_data_source_file b812529e.txt
_cod_data_source_block cx433
_cod_database_code 7051603

loop_
_symmetry_equiv_pos_as_xyz
'x, y, z'
'-x+1/2, y+1/2, -z+1/2'
'-x, -y, -z'
'x-1/2, -y-1/2, z-1/2'

loop_
_atom_site_label
_atom_site_type_symbol
_atom_site_fract_x
_atom_site_fract_y
_atom_site_fract_z
_atom_site_U_iso_or_equiv
_atom_site_adp_type
_atom_site_occupancy
_atom_site_symmetry_multiplicity
_atom_site_calc_flag
_atom_site_refinement_flags
_atom_site_disorder_assembly
_atom_site_disorder_group
O6 O 0.8412(4) 0.1957(4) 0.5214(3) 0.0653(12) Uani 1 1 d . . .
O5 O 0.8652(4) 0.1917(4) 0.6516(3) 0.0549(10) Uani 1 1 d . . .
O3 O 0.2982(5) 0.1181(4) 0.4208(2) 0.0662(12) Uani 1 1 d . . .
N6 N 0.3103(4) 0.1568(4) 0.5871(3) 0.0415(11) Uani 1 1 d . . .
N12 N 0.6720(4) 0.5614(5) 0.6208(3) 0.0519(12) Uani 1 1 d . . .
N1 N 0.2699(4) 0.0753(5) 0.8398(2) 0.0460(11) Uani 1 1 d . . .
O1 O 0.2577(5) 0.3585(4) 0.8282(3) 0.0751(13) Uani 1 1 d . . .
N4 N 0.4880(5) 0.0941(5) 0.8837(3) 0.0565(13) Uani 1 1 d . . .
N15 N 0.8280(4) 0.2435(5) 0.5853(4) 0.0515(12) Uani 1 1 d . . .
C3 C 0.4161(5) 0.1627(4) 0.5517(3) 0.0308(11) Uani 1 1 d . . .
N5 N 0.3699(6) 0.3089(5) 0.8472(3) 0.0540(13) Uani 1 1 d . . .
N13 N 0.6615(5) 0.5583(5) 0.5396(4) 0.0671(15) Uani 1 1 d . . .
N10 N 0.4078(6) 0.1410(5) 0.4621(3) 0.0531(12) Uani 1 1 d . . .
N8 N 0.4903(5) 0.1897(5) 0.6778(3) 0.0621(14) Uani 1 1 d . . .
O2 O 0.4759(5) 0.3677(5) 0.8587(3) 0.0888(15) Uani 1 1 d . . .
N2 N 0.3185(5) -0.0519(5) 0.8567(3) 0.0541(13) Uani 1 1 d . . .
O4 O 0.5140(4) 0.1455(4) 0.4395(3) 0.0688(12) Uani 1 1 d . . .
N7 N 0.3581(5) 0.1733(4) 0.6686(2) 0.0475(11) Uani 1 1 d . . .
N14 N 0.7140(4) 0.4446(6) 0.5159(3) 0.0619(14) Uani 1 1 d . . .
C5 C 0.7602(4) 0.3745(4) 0.5823(3) 0.0279(11) Uani 1 1 d . . .
N11 N 0.7389(4) 0.4442(5) 0.6486(3) 0.0544(13) Uani 1 1 d . . .
N9 N 0.5293(5) 0.1799(5) 0.6037(3) 0.0597(14) Uani 1 1 d . . .
C1 C 0.3751(6) 0.1603(6) 0.8562(3) 0.0416(13) Uani 1 1 d . . .
C4 C 0.1632(6) 0.1450(8) 0.5527(5) 0.0562(17) Uani 1 1 d . . .
C6 C 0.7751(6) 0.4122(7) 0.7383(3) 0.0682(18) Uani 1 1 d . . .
H6A H 0.7251 0.3302 0.7499 0.102 Uiso 1 1 calc R . .
H6B H 0.7511 0.4905 0.7700 0.102 Uiso 1 1 calc R . .
H6C H 0.8729 0.3946 0.7542 0.102 Uiso 1 1 calc R . .
C2 C 0.1248(5) 0.0994(7) 0.8100(4) 0.0629(17) Uani 1 1 d . . .
H2A H 0.0876 0.1469 0.8528 0.094 Uiso 1 1 calc R . .
H2B H 0.0783 0.0109 0.7971 0.094 Uiso 1 1 calc R . .
H2C H 0.1112 0.1564 0.7601 0.094 Uiso 1 1 calc R . .
N3 N 0.4485(5) -0.0396(6) 0.8828(3) 0.0626(14) Uani 1 1 d . . .
H4C H 0.148(6) 0.047(8) 0.532(4) 0.10(2) Uiso 1 1 d . . .
H4A H 0.141(6) 0.209(6) 0.517(4) 0.07(2) Uiso 1 1 d . . .
H4B H 0.114(7) 0.147(7) 0.591(4) 0.09(3) Uiso 1 1 d . . .

loop_
_atom_site_aniso_label
_atom_site_aniso_U_11
_atom_site_aniso_U_22
_atom_site_aniso_U_33
_atom_site_aniso_U_23
_atom_site_aniso_U_13
_atom_site_aniso_U_12
O6 0.073(3) 0.062(3) 0.065(3) -0.027(2) 0.025(2) -0.006(2)
O5 0.064(2) 0.047(2) 0.052(3) 0.012(2) 0.0076(19) 0.007(2)
O3 0.075(3) 0.078(3) 0.043(3) -0.004(2) 0.005(2) 0.006(3)
N6 0.049(3) 0.034(3) 0.042(3) 0.004(2) 0.011(2) 0.002(2)
N12 0.064(3) 0.039(3) 0.052(3) 0.008(2) 0.011(2) 0.014(2)
N1 0.052(3) 0.057(3) 0.032(3) -0.004(2) 0.013(2) 0.008(3)
O1 0.106(4) 0.059(3) 0.059(3) 0.013(2) 0.015(2) 0.029(3)
N4 0.056(3) 0.053(3) 0.059(3) 0.004(2) 0.007(2) 0.005(3)
N15 0.042(3) 0.051(3) 0.060(4) -0.007(3) 0.008(2) -0.009(2)
C3 0.043(3) 0.019(2) 0.031(3) 0.001(2) 0.010(2) 0.003(2)
N5 0.073(4) 0.048(3) 0.040(3) 0.001(2) 0.010(3) 0.002(3)
N13 0.061(3) 0.040(3) 0.099(5) 0.004(3) 0.011(3) 0.014(3)
N10 0.071(4) 0.034(3) 0.061(4) 0.008(2) 0.028(3) 0.015(3)
N8 0.074(4) 0.066(4) 0.045(3) 0.001(2) 0.010(3) 0.008(3)
O2 0.096(4) 0.075(3) 0.092(4) 0.000(3) 0.011(3) -0.030(3)
N2 0.080(4) 0.032(3) 0.051(3) 0.004(2) 0.016(3) 0.008(3)
O4 0.076(3) 0.067(3) 0.075(3) 0.001(2) 0.043(2) 0.005(2)
N7 0.072(3) 0.043(3) 0.023(3) -0.0021(19) 0.000(2) 0.010(3)
N14 0.051(3) 0.066(4) 0.065(4) 0.021(3) 0.004(2) -0.006(3)
C5 0.041(3) 0.019(2) 0.025(3) 0.004(2) 0.008(2) 0.006(2)
N11 0.056(3) 0.059(3) 0.048(3) 0.000(3) 0.011(2) -0.007(3)
N9 0.053(3) 0.048(3) 0.073(4) 0.009(3) -0.001(3) 0.003(2)
C1 0.049(3) 0.048(4) 0.029(3) 0.004(2) 0.014(2) 0.001(3)
C4 0.040(4) 0.056(5) 0.072(5) 0.010(4) 0.011(3) -0.002(3)
C6 0.089(4) 0.095(5) 0.019(3) -0.007(3) 0.007(3) -0.011(4)
C2 0.036(3) 0.083(5) 0.066(4) -0.016(3) 0.001(3) 0.002(3)
N3 0.064(3) 0.058(4) 0.065(4) 0.000(3) 0.010(3) 0.018(3)

loop_
_atom_type_symbol
_atom_type_description
_atom_type_scat_dispersion_real
_atom_type_scat_dispersion_imag
_atom_type_scat_source
C C 0.0033 0.0016 'International Tables Vol C Tables 4.2.6.8 and 6.1.1.4'
H H 0.0000 0.0000 'International Tables Vol C Tables 4.2.6.8 and 6.1.1.4'
N N 0.0061 0.0033 'International Tables Vol C Tables 4.2.6.8 and 6.1.1.4'
O O 0.0106 0.0060 'International Tables Vol C Tables 4.2.6.8 and 6.1.1.4'

loop_
_exptl_crystal_face_index_h
_exptl_crystal_face_index_k
_exptl_crystal_face_index_l
_exptl_crystal_face_perp_dist
? ? ? ?

loop_
_geom_angle_atom_site_label_1
_geom_angle_atom_site_label_2
_geom_angle_atom_site_label_3
_geom_angle
_geom_angle_site_symmetry_1
_geom_angle_site_symmetry_3
_geom_angle_publ_flag
C3 N6 N7 106.5(4) . . ?
C3 N6 C4 131.9(5) . . ?
N7 N6 C4 121.5(5) . . ?
N13 N12 N11 104.9(4) . . ?
C1 N1 N2 106.8(4) . . ?
C1 N1 C2 132.1(5) . . ?
N2 N1 C2 121.1(5) . . ?
C1 N4 N3 103.6(5) . . ?
O6 N15 O5 125.6(5) . . ?
O6 N15 C5 117.0(5) . . ?
O5 N15 C5 117.4(5) . . ?
N9 C3 N6 113.1(5) . . ?
N9 C3 N10 123.2(5) . . ?
N6 C3 N10 123.5(5) . . ?
O2 N5 O1 127.6(6) . . ?
O2 N5 C1 116.6(5) . . ?
O1 N5 C1 115.8(5) . . ?
N14 N13 N12 111.5(5) . . ?
O3 N10 O4 127.2(5) . . ?
O3 N10 C3 117.2(5) . . ?
O4 N10 C3 115.7(5) . . ?
N7 N8 N9 110.8(4) . . ?
N3 N2 N1 106.6(5) . . ?
N8 N7 N6 106.2(4) . . ?
C5 N14 N13 106.6(5) . . ?
N14 C5 N11 109.7(5) . . ?
N14 C5 N15 125.4(5) . . ?
N11 C5 N15 124.8(4) . . ?
C5 N11 N12 107.3(4) . . ?
C5 N11 C6 131.4(5) . . ?
N12 N11 C6 121.3(5) . . ?
C3 N9 N8 103.5(4) . . ?
N4 C1 N1 111.6(5) . . ?
N4 C1 N5 122.5(5) . . ?
N1 C1 N5 125.9(5) . . ?
N6 C4 H4C 106(4) . . ?
N6 C4 H4A 108(4) . . ?
H4C C4 H4A 117(6) . . ?
N6 C4 H4B 113(4) . . ?
H4C C4 H4B 101(5) . . ?
H4A C4 H4B 112(6) . . ?
N11 C6 H6A 109.5 . . ?
N11 C6 H6B 109.5 . . ?
H6A C6 H6B 109.5 . . ?
N11 C6 H6C 109.5 . . ?
H6A C6 H6C 109.5 . . ?
H6B C6 H6C 109.5 . . ?
N1 C2 H2A 109.5 . . ?
N1 C2 H2B 109.5 . . ?
H2A C2 H2B 109.5 . . ?
N1 C2 H2C 109.5 . . ?
H2A C2 H2C 109.5 . . ?
H2B C2 H2C 109.5 . . ?
N2 N3 N4 111.4(5) . . ?

loop_
_geom_bond_atom_site_label_1
_geom_bond_atom_site_label_2
_geom_bond_distance
_geom_bond_site_symmetry_2
_geom_bond_publ_flag
O6 N15 1.185(5) . ?
O5 N15 1.196(5) . ?
O3 N10 1.194(6) . ?
N6 C3 1.316(6) . ?
N6 N7 1.345(5) . ?
N6 C4 1.478(7) . ?
N12 N13 1.325(6) . ?
N12 N11 1.354(6) . ?
N1 C1 1.326(6) . ?
N1 N2 1.336(6) . ?
N1 C2 1.461(6) . ?
O1 N5 1.208(6) . ?
N4 C1 1.303(6) . ?
N4 N3 1.356(7) . ?
N15 C5 1.438(6) . ?
C3 N9 1.291(6) . ?
C3 N10 1.481(7) . ?
N5 O2 1.191(6) . ?
N5 C1 1.450(7) . ?
N13 N14 1.317(7) . ?
N10 O4 1.202(5) . ?
N8 N7 1.317(6) . ?
N8 N9 1.363(6) . ?
N2 N3 1.297(6) . ?
N14 C5 1.295(6) . ?
C5 N11 1.342(6) . ?
N11 C6 1.487(6) . ?
C4 H4C 1.01(7) . ?
C4 H4A 0.86(6) . ?
C4 H4B 0.89(7) . ?
C6 H6A 0.9800 . ?
C6 H6B 0.9800 . ?
C6 H6C 0.9800 . ?
C2 H2A 0.9800 . ?
C2 H2B 0.9800 . ?
C2 H2C 0.9800 . ?

loop_
_geom_contact_atom_site_label_1
_geom_contact_atom_site_label_2
_geom_contact_distance
_geom_contact_site_symmetry_1
_geom_contact_site_symmetry_2
_geom_contact_publ_flag
? ? ? ? ? ?

loop_
_geom_hbond_atom_site_label_D
_geom_hbond_atom_site_label_H
_geom_hbond_atom_site_label_A
_geom_hbond_distance_DH
_geom_hbond_distance_HA
_geom_hbond_distance_DA
_geom_hbond_angle_DHA
_geom_hbond_site_symmetry_A
? ? ? ? ? ? ? ?

loop_
_geom_torsion_atom_site_label_1
_geom_torsion_atom_site_label_2
_geom_torsion_atom_site_label_3
_geom_torsion_atom_site_label_4
_geom_torsion
_geom_torsion_site_symmetry_1
_geom_torsion_site_symmetry_2
_geom_torsion_site_symmetry_3
_geom_torsion_site_symmetry_4
_geom_torsion_publ_flag
N7 N6 C3 N9 0.8(5) . . . . ?
C4 N6 C3 N9 176.7(6) . . . . ?
N7 N6 C3 N10 176.4(4) . . . . ?
C4 N6 C3 N10 -7.7(8) . . . . ?
N11 N12 N13 N14 2.0(6) . . . . ?
N9 C3 N10 O3 175.7(5) . . . . ?
N6 C3 N10 O3 0.5(7) . . . . ?
N9 C3 N10 O4 -2.7(7) . . . . ?
N6 C3 N10 O4 -177.8(5) . . . . ?
C1 N1 N2 N3 0.4(5) . . . . ?
C2 N1 N2 N3 -178.9(4) . . . . ?
N9 N8 N7 N6 -1.9(6) . . . . ?
C3 N6 N7 N8 0.7(5) . . . . ?
C4 N6 N7 N8 -175.8(5) . . . . ?
N12 N13 N14 C5 -0.8(6) . . . . ?
N13 N14 C5 N11 -0.8(6) . . . . ?
N13 N14 C5 N15 -179.0(4) . . . . ?
O6 N15 C5 N14 -0.8(7) . . . . ?
O5 N15 C5 N14 179.8(5) . . . . ?
O6 N15 C5 N11 -178.7(4) . . . . ?
O5 N15 C5 N11 1.9(7) . . . . ?
N14 C5 N11 N12 2.1(5) . . . . ?
N15 C5 N11 N12 -179.7(4) . . . . ?
N14 C5 N11 C6 -178.2(5) . . . . ?
N15 C5 N11 C6 0.1(8) . . . . ?
N13 N12 N11 C5 -2.4(5) . . . . ?
N13 N12 N11 C6 177.8(5) . . . . ?
N6 C3 N9 N8 -1.9(6) . . . . ?
N10 C3 N9 N8 -177.5(4) . . . . ?
N7 N8 N9 C3 2.3(6) . . . . ?
N3 N4 C1 N1 0.8(5) . . . . ?
N3 N4 C1 N5 179.8(4) . . . . ?
N2 N1 C1 N4 -0.8(5) . . . . ?
C2 N1 C1 N4 178.5(5) . . . . ?
N2 N1 C1 N5 -179.8(4) . . . . ?
C2 N1 C1 N5 -0.5(8) . . . . ?
O2 N5 C1 N4 6.9(7) . . . . ?
O1 N5 C1 N4 -173.6(5) . . . . ?
O2 N5 C1 N1 -174.2(5) . . . . ?
O1 N5 C1 N1 5.3(7) . . . . ?
N1 N2 N3 N4 0.0(6) . . . . ?
C1 N4 N3 N2 -0.5(6) . . . . ?
